data_7218147
loop_
_publ_author_name
'Wang, Lei'
'Hu, Yanjing'
'Xu, Wenyan'
'pang, Yanyan'
'Liu, Faqian'
'Yang, Yu'

_publ_section_title
;
 Investigation of Hydrogen Bonding Patterns in A Series of Multi-component
 Molecular Solids Formed by Tetrabromoterephthalic Acid with Selected
 N-heterocycles
;
_journal_name_full 'RSC Adv.'
_journal_paper_doi 10.1039/C4RA08452G
_journal_year 2014
_chemical_formula_moiety 'C8 H2 Br4 O4, C20 H10 Br4 N4 O4'
_chemical_formula_sum 'C28 H10 Br8 N4 O8'
_chemical_formula_weight 1169.60
_chemical_name_systematic
;
 ?
;
_space_group_crystal_system triclinic
_space_group_IT_number 2
_space_group_name_Hall '-P 1'
_space_group_name_H-M_alt 'P -1'
_symmetry_space_group_name_Hall '-P 1'
_symmetry_space_group_name_H-M 'P -1'
_atom_sites_solution_hydrogens mixed
_audit_creation_date 2014-09-04
_audit_creation_method
;
Olex2 1.2
(compiled 2014.07.22 svn.r2960 for OlexSys, GUI svn.r4862)
;
_cell_angle_alpha 105.180(7)
_cell_angle_beta 109.306(6)
_cell_angle_gamma 96.573(6)
_cell_formula_units_Z 1
_cell_length_a 8.8990(5)
_cell_length_b 9.0236(7)
_cell_length_c 12.0472(8)
_cell_measurement_reflns_used 2200
_cell_measurement_temperature 293(2)
_cell_measurement_theta_max 28.2140
_cell_measurement_theta_min 2.5750
_cell_volume 859.41(12)
_computing_cell_refinement
;
CrysAlisPro, Agilent Technologies,
Version 1.171.36.28 (release 01-02-2013 CrysAlis171 .NET)
(compiled Feb  1 2013,16:14:44)
;
_computing_data_collection
;
CrysAlisPro, Agilent Technologies,
Version 1.171.36.28 (release 01-02-2013 CrysAlis171 .NET)
(compiled Feb  1 2013,16:14:44)
;
_computing_data_reduction
;
CrysAlisPro, Agilent Technologies,
Version 1.171.36.28 (release 01-02-2013 CrysAlis171 .NET)
(compiled Feb  1 2013,16:14:44)
;
_computing_molecular_graphics 'Olex2 (Dolomanov et al., 2009)'
_computing_publication_material 'Olex2 (Dolomanov et al., 2009)'
_computing_structure_refinement 'ShelXL (Sheldrick, 2008)'
_diffrn_ambient_temperature 293(2)
_diffrn_measured_fraction_theta_full 0.999
_diffrn_measured_fraction_theta_max 0.999
_diffrn_measurement_device_type 'multiwire proportional'
_diffrn_measurement_method 'phi and omega scans'
_diffrn_radiation_monochromator graphite
_diffrn_radiation_type MoK\a
_diffrn_radiation_wavelength 0.71073
_diffrn_reflns_av_R_equivalents 0.0419
_diffrn_reflns_av_unetI/netI 0.0806
_diffrn_reflns_Laue_measured_fraction_full 0.999
_diffrn_reflns_Laue_measured_fraction_max 0.999
_diffrn_reflns_limit_h_max 10
_diffrn_reflns_limit_h_min -11
_diffrn_reflns_limit_k_max 8
_diffrn_reflns_limit_k_min -11
_diffrn_reflns_limit_l_max 15
_diffrn_reflns_limit_l_min -14
_diffrn_reflns_number 6165
_diffrn_reflns_point_group_measured_fraction_full 0.999
_diffrn_reflns_point_group_measured_fraction_max 0.999
_diffrn_reflns_theta_full 25.242
_diffrn_reflns_theta_max 26.499
_diffrn_reflns_theta_min 2.486
_exptl_absorpt_coefficient_mu 9.386
_exptl_absorpt_correction_T_max 1.0000
_exptl_absorpt_correction_T_min 0.5284
_exptl_absorpt_correction_type multi-scan
_exptl_absorpt_process_details
;
CrysAlisPro, Agilent Technologies,
Version 1.171.36.28 (release 01-02-2013 CrysAlis171 .NET)
(compiled Feb  1 2013,16:14:44)
SADABS v.2.10 (Bruker,2003) was used for absorption correction.
R(int) for selected reflections was 0.1079 before and 0.0236 after
correction. The Ratio of minimum to maximum transmission is 0.42976.
The \l/2 correction factor is 0.0015
;
_exptl_crystal_colour colourless
_exptl_crystal_density_diffrn 2.260
_exptl_crystal_density_method 'not measured'
_exptl_crystal_description block
_exptl_crystal_F_000 550
_exptl_crystal_size_max 0.25
_exptl_crystal_size_mid 0.18
_exptl_crystal_size_min 0.16
_refine_diff_density_max 2.085
_refine_diff_density_min -1.939
_refine_diff_density_rms 0.280
_refine_ls_extinction_method none
_refine_ls_goodness_of_fit_ref 1.042
_refine_ls_hydrogen_treatment mixed
_refine_ls_matrix_type full
_refine_ls_number_parameters 222
_refine_ls_number_reflns 3556
_refine_ls_number_restraints 0
_refine_ls_restrained_S_all 1.042
_refine_ls_R_factor_all 0.0868
_refine_ls_R_factor_gt 0.0580
_refine_ls_shift/su_max 0.000
_refine_ls_shift/su_mean 0.000
_refine_ls_structure_factor_coef Fsqd
_refine_ls_weighting_details
;
 w=1/[\s^2^(Fo^2^)+(0.0841P)^2^]
 where P=(Fo^2^+2Fc^2^)/3
;
_refine_ls_weighting_scheme calc
_refine_ls_wR_factor_gt 0.1419
_refine_ls_wR_factor_ref 0.1581
_reflns_Friedel_coverage 0.000
_reflns_number_gt 2594
_reflns_number_total 3556
_reflns_threshold_expression 'I > 2\s(I)'
_cod_data_source_file c4ra08452g2.cif
_cod_data_source_block w1
_cod_original_cell_volume 859.41(11)
_cod_database_code 7218147
_shelxl_version_number 2013-2
_shelx_space_group_comment
;
The symmetry employed for this shelxl refinement is uniquely defined
by the following loop, which should always be used as a source of
symmetry information in preference to the above space-group names.
They are only intended as comments.
;
_olex2_refinement_description
;
1. Fixed Uiso
 At 1.2 times of:
  All C(H) groups
 At 1.5 times of:
  All O(H) groups
2.a Aromatic/amide H refined with riding coordinates:
 C21(H21), C30(H30), C31(H31), C32(H32)
2.b Idealised tetrahedral OH refined as rotating group:
 O4(H4)
;
_olex2_submission_special_instructions 'No special instructions were received'

loop_
_space_group_symop_operation_xyz
'x, y, z'
'-x, -y, -z'

loop_
_atom_site_label
_atom_site_type_symbol
_atom_site_fract_x
_atom_site_fract_y
_atom_site_fract_z
_atom_site_U_iso_or_equiv
_atom_site_adp_type
_atom_site_occupancy
_atom_site_site_symmetry_order
_atom_site_calc_flag
_atom_site_refinement_flags_posn
Br2 Br 0.83775(10) 0.78289(10) -0.07903(7) 0.0331(3) Uani 1 1 d .
Br4 Br 0.66426(10) 0.40755(11) -0.24702(7) 0.0333(3) Uani 1 1 d .
O3 O 1.2426(8) 0.9103(7) 0.1330(6) 0.0451(17) Uani 1 1 d .
O4 O 1.0780(7) 0.8676(7) 0.2322(5) 0.0361(15) Uani 1 1 d .
H4 H 1.1236 0.9577 0.2782 0.054 Uiso 1 1 calc GR
C7 C 0.8579(8) 0.4631(9) -0.1046(6) 0.0200(16) Uani 1 1 d .
C9 C 0.9283(9) 0.6194(9) -0.0331(6) 0.0188(15) Uani 1 1 d .
C12 C 1.0690(9) 0.6548(10) 0.0711(6) 0.0247(18) Uani 1 1 d .
C24 C 1.1439(10) 0.8269(10) 0.1499(7) 0.0267(18) Uani 1 1 d .
Br1 Br 0.54928(10) 0.28414(10) 0.38520(8) 0.0328(3) Uani 1 1 d .
Br3 Br 0.80609(9) 0.04071(11) 0.41055(8) 0.0331(3) Uani 1 1 d .
O1 O 0.1442(6) 0.1503(7) 0.3717(5) 0.0282(13) Uani 1 1 d .
O2 O 0.3016(6) 0.3351(7) 0.5509(5) 0.0321(14) Uani 1 1 d .
C3 C 0.3920(8) 0.1019(8) 0.4888(6) 0.0161(15) Uani 1 1 d .
C5 C 0.6276(8) 0.0186(9) 0.4613(6) 0.0181(15) Uani 1 1 d .
C6 C 0.5214(8) 0.1180(8) 0.4485(6) 0.0150(14) Uani 1 1 d .
C8 C 0.2738(8) 0.2096(9) 0.4727(6) 0.0155(15) Uani 1 1 d .
N1 N 0.9632(8) 0.3347(9) 0.2972(6) 0.0312(16) Uani 1 1 d .
N2 N 0.6138(11) 0.7043(13) 0.1042(8) 0.063(3) Uani 1 1 d .
C13 C 0.7821(10) 0.5235(12) 0.2011(8) 0.033(2) Uani 1 1 d .
C21 C 1.0102(10) 0.4888(11) 0.3531(7) 0.0313(19) Uani 1 1 d .
H21 H 1.1045 0.5301 0.4244 0.038 Uiso 1 1 calc R
C27 C 0.6850(12) 0.6207(13) 0.1455(9) 0.045(2) Uani 1 1 d .
C30 C 0.9212(10) 0.5870(11) 0.3068(7) 0.033(2) Uani 1 1 d .
H30 H 0.9538 0.6953 0.3460 0.039 Uiso 1 1 calc R
C31 C 0.8279(11) 0.2743(12) 0.1955(8) 0.042(2) Uani 1 1 d .
H31 H 0.7982 0.1657 0.1579 0.050 Uiso 1 1 calc R
C32 C 0.7315(10) 0.3636(12) 0.1443(8) 0.041(2) Uani 1 1 d .
H32 H 0.6360 0.3190 0.0743 0.050 Uiso 1 1 calc R
H1 H 1.064(10) 0.272(11) 0.342(7) 0.04(2) Uiso 1 1 d .

loop_
_atom_site_aniso_label
_atom_site_aniso_U_11
_atom_site_aniso_U_22
_atom_site_aniso_U_33
_atom_site_aniso_U_23
_atom_site_aniso_U_13
_atom_site_aniso_U_12
Br2 0.0437(5) 0.0211(5) 0.0322(5) 0.0143(4) 0.0051(4) 0.0120(4)
Br4 0.0310(4) 0.0298(5) 0.0238(4) 0.0061(3) -0.0054(3) 0.0016(4)
O3 0.051(4) 0.022(4) 0.056(4) 0.008(3) 0.022(3) -0.006(3)
O4 0.054(4) 0.016(3) 0.030(3) -0.003(2) 0.015(3) -0.001(3)
C7 0.022(3) 0.018(4) 0.017(3) 0.007(3) 0.005(3) -0.003(3)
C9 0.030(4) 0.015(4) 0.016(3) 0.010(3) 0.009(3) 0.008(3)
C12 0.031(4) 0.018(4) 0.019(4) 0.004(3) 0.007(3) -0.004(3)
C24 0.031(4) 0.018(5) 0.028(4) 0.011(3) 0.005(4) 0.005(3)
Br1 0.0336(4) 0.0308(5) 0.0500(5) 0.0329(4) 0.0181(4) 0.0131(4)
Br3 0.0283(4) 0.0393(6) 0.0510(5) 0.0290(4) 0.0246(4) 0.0159(4)
O1 0.027(3) 0.023(3) 0.022(3) 0.002(2) -0.004(2) 0.013(2)
O2 0.037(3) 0.017(3) 0.032(3) -0.001(3) 0.006(3) 0.010(3)
C3 0.014(3) 0.012(4) 0.019(3) 0.005(3) -0.001(3) 0.009(3)
C5 0.014(3) 0.018(4) 0.025(4) 0.011(3) 0.008(3) 0.005(3)
C6 0.014(3) 0.011(4) 0.017(3) 0.009(3) 0.000(3) 0.001(3)
C8 0.015(3) 0.015(4) 0.025(4) 0.013(3) 0.011(3) 0.008(3)
N1 0.034(4) 0.032(5) 0.034(4) 0.021(3) 0.011(3) 0.013(3)
N2 0.059(5) 0.079(8) 0.070(6) 0.048(6) 0.019(5) 0.041(5)
C13 0.034(4) 0.048(6) 0.037(5) 0.031(4) 0.019(4) 0.024(4)
C21 0.034(4) 0.034(6) 0.030(4) 0.016(4) 0.010(4) 0.016(4)
C27 0.047(5) 0.058(7) 0.048(6) 0.035(5) 0.022(5) 0.028(5)
C30 0.040(5) 0.026(5) 0.031(4) 0.013(4) 0.009(4) 0.013(4)
C31 0.044(5) 0.034(6) 0.041(5) 0.014(4) 0.006(5) 0.007(4)
C32 0.031(5) 0.047(7) 0.037(5) 0.023(5) -0.005(4) 0.010(4)

loop_
_atom_type_symbol
_atom_type_description
_atom_type_scat_dispersion_real
_atom_type_scat_dispersion_imag
_atom_type_scat_source
C C 0.0030 0.0020 'International Tables Vol C Tables 4.2.6.8 and 6.1.1.4'
H H 0.0000 0.0000 'International Tables Vol C Tables 4.2.6.8 and 6.1.1.4'
Br Br -0.2900 2.4600 'International Tables Vol C Tables 4.2.6.8 and 6.1.1.4'
N N 0.0060 0.0030 'International Tables Vol C Tables 4.2.6.8 and 6.1.1.4'
O O 0.0110 0.0060 'International Tables Vol C Tables 4.2.6.8 and 6.1.1.4'

loop_
_geom_angle_atom_site_label_1
_geom_angle_atom_site_label_2
_geom_angle_atom_site_label_3
_geom_angle
_geom_angle_site_symmetry_1
_geom_angle_site_symmetry_3
C24 O4 H4 109.5 . .
C9 C7 Br4 121.2(6) . .
C12 C7 Br4 119.2(5) 2_765 .
C12 C7 C9 119.6(7) 2_765 .
C7 C9 Br2 120.9(5) . .
C12 C9 Br2 119.8(6) . .
C12 C9 C7 119.3(7) . .
C7 C12 C24 120.1(7) 2_765 .
C9 C12 C7 121.1(7) . 2_765
C9 C12 C24 118.8(7) . .
O3 C24 O4 126.6(8) . .
O3 C24 C12 123.7(7) . .
O4 C24 C12 109.6(7) . .
C5 C3 C6 118.3(6) 2_656 .
C5 C3 C8 121.8(6) 2_656 .
C6 C3 C8 119.8(6) . .
C3 C5 Br3 117.5(5) 2_656 .
C6 C5 Br3 120.7(6) . .
C6 C5 C3 121.8(6) . 2_656
C3 C6 Br1 117.7(5) . .
C5 C6 Br1 122.2(5) . .
C5 C6 C3 119.9(7) . .
O1 C8 C3 113.4(6) . .
O2 C8 O1 126.0(7) . .
O2 C8 C3 120.6(6) . .
C21 N1 C31 120.3(8) . .
C21 N1 H1 110(4) . .
C31 N1 H1 129(4) . .
C30 C13 C27 121.8(9) . .
C32 C13 C27 117.4(8) . .
C32 C13 C30 120.9(8) . .
N1 C21 H21 119.8 . .
N1 C21 C30 120.3(8) . .
C30 C21 H21 119.8 . .
N2 C27 C13 176.7(13) . .
C13 C30 H30 120.5 . .
C21 C30 C13 118.9(9) . .
C21 C30 H30 120.5 . .
N1 C31 H31 118.5 . .
N1 C31 C32 123.1(10) . .
C32 C31 H31 118.5 . .
C13 C32 H32 121.8 . .
C31 C32 C13 116.5(8) . .
C31 C32 H32 121.8 . .

loop_
_geom_bond_atom_site_label_1
_geom_bond_atom_site_label_2
_geom_bond_distance
_geom_bond_site_symmetry_2
Br2 C9 1.880(7) .
Br4 C7 1.887(7) .
O3 C24 1.194(10) .
O4 H4 0.8200 .
O4 C24 1.306(9) .
C7 C9 1.389(10) .
C7 C12 1.389(11) 2_765
C9 C12 1.381(10) .
C12 C7 1.389(11) 2_765
C12 C24 1.526(11) .
Br1 C6 1.879(7) .
Br3 C5 1.890(7) .
O1 C8 1.299(8) .
O2 C8 1.206(8) .
C3 C5 1.393(10) 2_656
C3 C6 1.396(10) .
C3 C8 1.512(9) .
C5 C3 1.393(10) 2_656
C5 C6 1.375(10) .
N1 C21 1.323(11) .
N1 C31 1.331(11) .
N1 H1 1.17(9) .
N2 C27 1.147(12) .
C13 C27 1.437(13) .
C13 C30 1.377(12) .
C13 C32 1.372(14) .
C21 H21 0.9300 .
C21 C30 1.361(12) .
C30 H30 0.9300 .
C31 H31 0.9300 .
C31 C32 1.355(13) .
C32 H32 0.9300 .
